data_7052800
loop_
_publ_author_name
'Sun, Zhihua'
'Chen, Tianliang'
'Cai, Ning-ning'
'Chen, Jing-wei'
'Li, Lina'
'Wang, Yan'
'Luo, Junhua'
'Hong, Maochun'

_publ_section_title
;
 Synthesis, growth and characterization of a third-order nonlinear optical
 crystal based on the borate ester with sodium supporting its structural
 framework
;
_journal_issue 12
_journal_name_full 'New Journal of Chemistry'
_journal_page_first 2804
_journal_paper_doi 10.1039/c1nj20420c
_journal_volume 35
_journal_year 2011
_chemical_absolute_configuration unk
_chemical_formula_moiety 'C32 H28 B2 Na2 O14'
_chemical_formula_sum 'C32 H28 B2 Na2 O14'
_chemical_formula_weight 704.14
_chemical_melting_point 423
_chemical_name_common LMBNa
_chemical_name_systematic
;
?
;
_space_group_IT_number 5
_symmetry_cell_setting monoclinic
_symmetry_space_group_name_Hall 'C 2y'
_symmetry_space_group_name_H-M 'C 1 2 1'
_atom_sites_solution_hydrogens geom
_atom_sites_solution_primary direct
_atom_sites_solution_secondary difmap
_audit_creation_method SHELXL-97
_cell_angle_alpha 90.000(5)
_cell_angle_beta 105.465(5)
_cell_angle_gamma 90.000(5)
_cell_formula_units_Z 4
_cell_length_a 16.404(5)
_cell_length_b 8.524(5)
_cell_length_c 24.609(5)
_cell_measurement_reflns_used 1655
_cell_measurement_temperature 293(2)
_cell_measurement_theta_max 27.4758
_cell_measurement_theta_min 2.7140
_cell_volume 3316(2)
_computing_structure_refinement 'SHELXL-97 (Sheldrick, 1997)'
_computing_structure_solution 'SHELXS-97 (Sheldrick, 1990)'
_diffrn_ambient_temperature 293(2)
_diffrn_measured_fraction_theta_full 0.970
_diffrn_measured_fraction_theta_max 0.970
_diffrn_measurement_device_type 'Mercury CCD'
_diffrn_measurement_method CCD_Profile_fitting
_diffrn_radiation_monochromator graphite
_diffrn_radiation_source 'fine-focus sealed tube'
_diffrn_radiation_type MoK\a
_diffrn_radiation_wavelength 0.71069
_diffrn_reflns_av_R_equivalents 0.0284
_diffrn_reflns_av_sigmaI/netI 0.0469
_diffrn_reflns_limit_h_max 17
_diffrn_reflns_limit_h_min -21
_diffrn_reflns_limit_k_max 11
_diffrn_reflns_limit_k_min -11
_diffrn_reflns_limit_l_max 28
_diffrn_reflns_limit_l_min -31
_diffrn_reflns_number 12594
_diffrn_reflns_theta_full 27.47
_diffrn_reflns_theta_max 27.47
_diffrn_reflns_theta_min 2.49
_exptl_absorpt_coefficient_mu 0.131
_exptl_absorpt_correction_T_max 1.0000
_exptl_absorpt_correction_T_min 0.6000
_exptl_absorpt_correction_type multi-scan
_exptl_crystal_colour colorless
_exptl_crystal_density_diffrn 1.402
_exptl_crystal_density_method 'not measured'
_exptl_crystal_description prism
_exptl_crystal_F_000 1456
_exptl_crystal_size_max 0.2000
_exptl_crystal_size_mid 0.2000
_exptl_crystal_size_min 0.2000
_refine_diff_density_max 0.759
_refine_diff_density_min -0.391
_refine_diff_density_rms 0.139
_refine_ls_abs_structure_details 'Flack H D (1983), Acta Cryst. A39, 876-881'
_refine_ls_abs_structure_Flack 0.1(6)
_refine_ls_extinction_coef 0.063(3)
_refine_ls_extinction_expression Fc^*^=kFc[1+0.001xFc^2^\l^3^/sin(2\q)]^-1/4^
_refine_ls_extinction_method SHELXL
_refine_ls_goodness_of_fit_ref 1.066
_refine_ls_hydrogen_treatment constr
_refine_ls_matrix_type full
_refine_ls_number_parameters 461
_refine_ls_number_reflns 7240
_refine_ls_number_restraints 1
_refine_ls_restrained_S_all 1.066
_refine_ls_R_factor_all 0.0875
_refine_ls_R_factor_gt 0.0719
_refine_ls_shift/su_max 0.002
_refine_ls_shift/su_mean 0.000
_refine_ls_structure_factor_coef Fsqd
_refine_ls_weighting_details 'calc w=1/[\s^2^(Fo^2^)+(0.1431P)^2^+0.2779P] where P=(Fo^2^+2Fc^2^)/3'
_refine_ls_weighting_scheme calc
_refine_ls_wR_factor_gt 0.1977
_refine_ls_wR_factor_ref 0.2171
_reflns_number_gt 5610
_reflns_number_total 7240
_reflns_threshold_expression >2sigma(I)
_cod_data_source_file c1nj20420c.txt
_cod_data_source_block na1
_cod_depositor_comments
;
The following automatic conversions were performed:

'_symmetry_cell_setting' value 'Monoclinic' changed to 'monoclinic'
according to /home/saulius/struct/CIF-dictionaries/cif_core.dic
dictionary named 'cif_core.dic' version 2.4.1 from
2010-06-29.

'_exptl_absorpt_correction_type' value 'Multi-scan'
changed to 'multi-scan' according to
/home/saulius/struct/CIF-dictionaries/cif_core.dic dictionary named
'cif_core.dic' version 2.4.1 from 2010-06-29.

Automatic conversion script
Id: cif_fix_values 1715 2011-07-08 13:25:40Z adriana 
;
_cod_original_sg_symbol_H-M C2
_cod_database_code 7052800

loop_
_symmetry_equiv_pos_as_xyz
'x, y, z'
'-x, y, -z'
'x+1/2, y+1/2, z'
'-x+1/2, y+1/2, -z'

loop_
_atom_site_label
_atom_site_type_symbol
_atom_site_fract_x
_atom_site_fract_y
_atom_site_fract_z
_atom_site_U_iso_or_equiv
_atom_site_adp_type
_atom_site_occupancy
_atom_site_symmetry_multiplicity
_atom_site_calc_flag
_atom_site_refinement_flags
Na1 Na 0.07865(5) 0.33081(11) 0.26913(4) 0.0728(2) Uani 1 1 d .
Na2 Na -0.13240(10) 0.2483(3) 0.20650(8) 0.0829(5) Uani 0.50 1 d P
Na3 Na -0.11384(11) 0.1541(3) 0.24358(17) 0.1473(6) Uani 0.50 1 d PU
B1 B -0.16823(12) 0.8444(3) 0.21315(9) 0.0556(5) Uani 1 1 d .
B2 B 0.24049(13) 0.7272(3) 0.30083(8) 0.0536(5) Uani 1 1 d .
O1 O -0.18129(7) 0.96450(17) 0.17023(6) 0.0605(3) Uani 1 1 d .
O2 O -0.38686(8) 0.88896(19) 0.17740(7) 0.0698(4) Uani 1 1 d .
O3 O -0.25560(7) 0.81797(15) 0.22033(5) 0.0598(3) Uani 1 1 d U
O4 O -0.10682(9) 0.88302(16) 0.26372(6) 0.0629(4) Uani 1 1 d .
O5 O -0.03671(9) 0.5168(2) 0.22983(6) 0.0760(4) Uani 1 1 d .
O6 O -0.14005(8) 0.68932(16) 0.19499(5) 0.0606(4) Uani 1 1 d .
O7 O 0.25031(8) 0.77000(19) 0.24625(5) 0.0646(4) Uani 1 1 d .
O8 O 0.19059(8) 0.85525(16) 0.31691(5) 0.0587(3) Uani 1 1 d .
O9 O 0.12305(12) 1.06949(18) 0.27673(7) 0.0806(4) Uani 1 1 d U
O10 O 0.18937(7) 0.57905(16) 0.29956(5) 0.0542(3) Uani 1 1 d .
O11 O 0.19762(8) 0.36310(16) 0.35090(6) 0.0614(3) Uani 1 1 d .
O12 O 0.31918(7) 0.69379(17) 0.34148(5) 0.0581(3) Uani 1 1 d .
O13 O -0.03073(16) 0.1923(4) 0.17125(14) 0.1483(11) Uani 1 1 d .
O14 O -0.02525(14) 0.2160(3) 0.30956(11) 0.1299(6) Uani 1 1 d U
C1 C -0.24129(18) 0.8048(4) 0.06635(11) 0.0997(9) Uani 1 1 d .
H1A H -0.1887 0.7789 0.0901 0.120 Uiso 1 1 calc R
C2 C -0.2675(3) 0.7378(7) 0.01339(14) 0.1383(14) Uani 1 1 d .
H2A H -0.2332 0.6640 0.0025 0.166 Uiso 1 1 calc R
C3 C -0.3414(3) 0.7771(8) -0.02253(16) 0.1431(17) Uani 1 1 d .
H3A H -0.3581 0.7304 -0.0579 0.172 Uiso 1 1 calc R
C4 C -0.3922(2) 0.8854(8) -0.00733(15) 0.1387(18) Uani 1 1 d .
H4A H -0.4427 0.9155 -0.0326 0.166 Uiso 1 1 calc R
C5 C -0.36792(17) 0.9507(6) 0.04630(12) 0.1039(11) Uani 1 1 d .
H5A H -0.4030 1.0233 0.0570 0.125 Uiso 1 1 calc R
C6 C -0.29251(12) 0.9093(3) 0.08391(9) 0.0649(5) Uani 1 1 d .
C7 C -0.26793(11) 0.9777(2) 0.14257(8) 0.0567(5) Uani 1 1 d .
H7A H -0.2842 1.0886 0.1407 0.068 Uiso 1 1 calc R
C8 C -0.31108(11) 0.8918(2) 0.18164(8) 0.0550(4) Uani 1 1 d U
C9 C -0.12705(11) 0.6452(2) 0.34561(8) 0.0581(4) Uani 1 1 d U
H9A H -0.1773 0.6809 0.3214 0.070 Uiso 1 1 calc R
C10 C -0.12829(15) 0.5573(3) 0.39272(9) 0.0725(5) Uani 1 1 d U
H10A H -0.1799 0.5379 0.4004 0.087 Uiso 1 1 calc R
C11 C -0.05845(19) 0.4998(4) 0.42718(10) 0.0931(8) Uani 1 1 d U
H11A H -0.0616 0.4363 0.4573 0.112 Uiso 1 1 calc R
C12 C 0.02062(18) 0.5354(5) 0.41796(11) 0.1020(11) Uani 1 1 d .
H12A H 0.0703 0.4987 0.4426 0.122 Uiso 1 1 calc R
C13 C 0.02351(15) 0.6253(5) 0.37201(10) 0.0897(9) Uani 1 1 d .
H13A H 0.0754 0.6501 0.3657 0.108 Uiso 1 1 calc R
C14 C -0.05073(11) 0.6791(2) 0.33504(7) 0.0557(5) Uani 1 1 d .
C15 C -0.04738(11) 0.7589(3) 0.28083(8) 0.0591(5) Uani 1 1 d .
H15B H 0.0099 0.7980 0.2842 0.071 Uiso 1 1 calc R
C16 C -0.07188(11) 0.6416(3) 0.23284(8) 0.0590(5) Uani 1 1 d .
C17 C 0.07754(12) 0.7723(2) 0.16786(8) 0.0612(5) Uani 1 1 d .
H17A H 0.0824 0.7012 0.1972 0.073 Uiso 1 1 calc R
C18 C 0.01209(16) 0.7565(4) 0.12015(10) 0.0828(6) Uani 1 1 d U
H18A H -0.0268 0.6753 0.1167 0.099 Uiso 1 1 calc R
C19 C 0.0052(3) 0.8663(5) 0.07638(12) 0.1210(12) Uani 1 1 d U
H19A H -0.0395 0.8597 0.0440 0.145 Uiso 1 1 calc R
C20 C 0.0634(4) 0.9812(4) 0.08146(13) 0.162(2) Uani 1 1 d .
H20A H 0.0585 1.0530 0.0523 0.195 Uiso 1 1 calc R
C21 C 0.1294(3) 0.9934(3) 0.12888(10) 0.1361(16) Uani 1 1 d .
H21A H 0.1699 1.0712 0.1313 0.163 Uiso 1 1 calc R
C22 C 0.13607(15) 0.8901(2) 0.17340(8) 0.0670(6) Uani 1 1 d .
C23 C 0.20477(14) 0.9112(2) 0.22770(8) 0.0656(5) Uani 1 1 d .
H23A H 0.2443 0.9923 0.2224 0.079 Uiso 1 1 calc R
C24 C 0.16893(13) 0.9576(2) 0.27591(8) 0.0602(5) Uani 1 1 d U
C25 C 0.38111(15) 0.4738(4) 0.47158(10) 0.0807(6) Uani 1 1 d U
H25A H 0.4124 0.3991 0.4584 0.097 Uiso 1 1 calc R
C26 C 0.3893(2) 0.4865(5) 0.52900(11) 0.1041(6) Uani 1 1 d U
H26A H 0.4241 0.4180 0.5543 0.125 Uiso 1 1 calc R
C27 C 0.34424(17) 0.6044(5) 0.54806(9) 0.0948(7) Uani 1 1 d U
H27A H 0.3494 0.6145 0.5865 0.114 Uiso 1 1 calc R
C28 C 0.29377(17) 0.7028(4) 0.51168(9) 0.0866(8) Uani 1 1 d .
H28A H 0.2660 0.7832 0.5251 0.104 Uiso 1 1 calc R
C29 C 0.28263(14) 0.6851(3) 0.45358(9) 0.0711(6) Uani 1 1 d .
H29A H 0.2453 0.7505 0.4285 0.085 Uiso 1 1 calc R
C30 C 0.32619(10) 0.5724(2) 0.43358(7) 0.0536(4) Uani 1 1 d U
C31 C 0.31482(11) 0.5509(2) 0.37084(7) 0.0533(4) Uani 1 1 d .
H31A H 0.3587 0.4795 0.3653 0.064 Uiso 1 1 calc R
C32 C 0.22843(10) 0.4844(2) 0.34049(7) 0.0519(4) Uani 1 1 d .

loop_
_atom_site_aniso_label
_atom_site_aniso_U_11
_atom_site_aniso_U_22
_atom_site_aniso_U_33
_atom_site_aniso_U_23
_atom_site_aniso_U_13
_atom_site_aniso_U_12
Na1 0.0570(4) 0.0740(5) 0.0845(5) -0.0059(4) 0.0136(3) 0.0053(4)
Na2 0.0680(8) 0.0852(11) 0.1043(11) -0.0305(9) 0.0383(7) -0.0204(8)
Na3 0.0693(7) 0.0587(10) 0.3376(14) -0.0192(13) 0.0958(8) -0.0188(8)
B1 0.0582(8) 0.0530(10) 0.0636(9) 0.0032(8) 0.0303(7) 0.0035(8)
B2 0.0594(9) 0.0570(10) 0.0485(8) -0.0038(8) 0.0216(7) -0.0095(8)
O1 0.0507(5) 0.0590(7) 0.0750(7) 0.0134(6) 0.0225(5) -0.0037(5)
O2 0.0537(5) 0.0665(8) 0.0978(8) -0.0047(7) 0.0351(6) -0.0019(6)
O3 0.0632(6) 0.0484(6) 0.0780(6) 0.0059(5) 0.0365(4) -0.0003(5)
O4 0.0743(7) 0.0494(6) 0.0666(7) -0.0048(6) 0.0218(6) 0.0010(6)
O5 0.0790(7) 0.0853(9) 0.0662(7) -0.0062(7) 0.0236(6) 0.0314(7)
O6 0.0663(7) 0.0617(7) 0.0550(6) -0.0049(6) 0.0181(5) 0.0121(6)
O7 0.0690(6) 0.0772(8) 0.0545(6) 0.0021(6) 0.0286(5) -0.0055(7)
O8 0.0723(7) 0.0541(6) 0.0532(5) -0.0034(5) 0.0228(5) -0.0051(6)
O9 0.1175(9) 0.0482(6) 0.0792(8) -0.0025(7) 0.0315(8) 0.0033(5)
O10 0.0539(6) 0.0561(6) 0.0514(5) -0.0068(5) 0.0121(5) -0.0101(5)
O11 0.0652(6) 0.0524(6) 0.0670(7) -0.0053(6) 0.0183(5) -0.0143(6)
O12 0.0511(5) 0.0659(7) 0.0590(6) 0.0027(6) 0.0176(5) -0.0101(5)
O13 0.1182(14) 0.145(2) 0.172(2) 0.0036(19) 0.0210(16) -0.0561(15)
O14 0.1557(11) 0.1052(14) 0.1688(11) 0.0407(11) 0.1127(7) 0.0256(11)
C1 0.1005(15) 0.127(2) 0.0734(12) 0.0007(14) 0.0260(12) 0.0418(15)
C2 0.165(3) 0.167(3) 0.0843(17) -0.021(2) 0.0364(18) 0.056(3)
C3 0.132(3) 0.200(4) 0.0923(19) -0.035(2) 0.0199(19) 0.003(3)
C4 0.0846(18) 0.225(5) 0.0937(19) -0.015(3) 0.0018(16) 0.018(3)
C5 0.0725(13) 0.146(3) 0.0919(16) -0.0007(18) 0.0202(12) 0.0216(16)
C6 0.0579(9) 0.0670(11) 0.0739(10) 0.0090(9) 0.0248(8) -0.0006(9)
C7 0.0536(8) 0.0452(8) 0.0764(10) 0.0051(8) 0.0260(7) -0.0006(7)
C8 0.0552(7) 0.0392(7) 0.0777(9) -0.0093(6) 0.0298(6) -0.0022(6)
C9 0.0511(8) 0.0600(9) 0.0642(6) -0.0097(5) 0.0170(7) -0.0014(7)
C10 0.0797(8) 0.0765(11) 0.0644(7) -0.0113(6) 0.0246(6) -0.0175(8)
C11 0.1084(12) 0.1111(19) 0.0539(10) 0.0108(12) 0.0113(9) -0.0113(12)
C12 0.0804(14) 0.152(3) 0.0636(12) 0.0192(16) 0.0025(11) 0.0112(18)
C13 0.0557(10) 0.147(3) 0.0621(11) -0.0048(14) 0.0088(9) 0.0072(14)
C14 0.0532(8) 0.0609(9) 0.0554(8) -0.0133(7) 0.0186(6) 0.0011(7)
C15 0.0524(8) 0.0620(10) 0.0656(9) -0.0024(8) 0.0202(7) 0.0015(8)
C16 0.0579(8) 0.0695(10) 0.0554(8) -0.0022(8) 0.0254(6) 0.0101(8)
C17 0.0683(9) 0.0574(10) 0.0616(9) 0.0031(8) 0.0238(7) 0.0088(8)
C18 0.0750(12) 0.1017(12) 0.0677(9) -0.0064(7) 0.0120(10) 0.0097(13)
C19 0.168(3) 0.1192(16) 0.0586(10) 0.0023(8) 0.0011(16) 0.031(2)
C20 0.316(6) 0.0789(18) 0.0596(14) 0.0162(13) -0.006(2) -0.019(3)
C21 0.270(4) 0.0717(14) 0.0529(12) 0.0151(11) 0.0182(18) -0.047(2)
C22 0.1074(13) 0.0444(8) 0.0531(8) 0.0055(7) 0.0283(9) -0.0018(10)
C23 0.0903(11) 0.0514(9) 0.0604(9) 0.0001(7) 0.0294(8) -0.0211(9)
C24 0.0810(9) 0.0408(6) 0.0567(9) -0.0034(7) 0.0147(8) -0.0139(5)
C25 0.0721(11) 0.0934(12) 0.0697(5) -0.0019(8) 0.0069(8) 0.0178(9)
C26 0.0994(12) 0.1353(13) 0.0645(6) 0.0122(9) -0.0010(9) 0.0147(10)
C27 0.0984(14) 0.1333(17) 0.0504(10) -0.0124(11) 0.0157(9) -0.0205(11)
C28 0.1003(14) 0.1050(17) 0.0593(10) -0.0189(11) 0.0295(10) 0.0045(14)
C29 0.0774(11) 0.0800(13) 0.0593(9) -0.0041(10) 0.0240(8) 0.0085(11)
C30 0.0485(7) 0.0608(9) 0.0503(7) -0.0054(7) 0.0107(6) -0.0123(6)
C31 0.0489(7) 0.0548(9) 0.0594(8) -0.0073(7) 0.0199(6) -0.0047(7)
C32 0.0526(7) 0.0518(9) 0.0545(8) -0.0096(7) 0.0201(6) -0.0027(7)

loop_
_atom_type_symbol
_atom_type_description
_atom_type_scat_dispersion_real
_atom_type_scat_dispersion_imag
_atom_type_scat_source
C C 0.0033 0.0016 'International Tables Vol C Tables 4.2.6.8 and 6.1.1.4'
H H 0.0000 0.0000 'International Tables Vol C Tables 4.2.6.8 and 6.1.1.4'
B B 0.0013 0.0007 'International Tables Vol C Tables 4.2.6.8 and 6.1.1.4'
O O 0.0106 0.0060 'International Tables Vol C Tables 4.2.6.8 and 6.1.1.4'
Na Na 0.0362 0.0249 'International Tables Vol C Tables 4.2.6.8 and 6.1.1.4'

loop_
_geom_angle_atom_site_label_1
_geom_angle_atom_site_label_2
_geom_angle_atom_site_label_3
_geom_angle
_geom_angle_site_symmetry_1
_geom_angle_site_symmetry_3
O9 Na1 O14 79.55(9) 1_545 .
O9 Na1 O11 82.91(6) 1_545 .
O14 Na1 O11 101.91(8) . .
O9 Na1 O5 146.80(7) 1_545 .
O14 Na1 O5 82.47(8) . .
O11 Na1 O5 128.29(7) . .
O9 Na1 O2 96.88(7) 1_545 3_545
O14 Na1 O2 143.72(7) . 3_545
O11 Na1 O2 113.54(6) . 3_545
O5 Na1 O2 81.60(6) . 3_545
O9 Na1 O10 122.76(7) 1_545 .
O14 Na1 O10 133.58(8) . .
O11 Na1 O10 50.18(5) . .
O5 Na1 O10 89.66(7) . .
O2 Na1 O10 78.66(5) 3_545 .
O9 Na1 O13 77.60(8) 1_545 .
O14 Na1 O13 79.90(10) . .
O11 Na1 O13 159.78(8) . .
O5 Na1 O13 71.91(8) . .
O2 Na1 O13 64.21(8) 3_545 .
O10 Na1 O13 140.19(8) . .
O9 Na1 C32 100.65(6) 1_545 .
O14 Na1 C32 120.67(8) . .
O11 Na1 C32 23.83(5) . .
O5 Na1 C32 112.52(7) . .
O2 Na1 C32 95.55(6) 3_545 .
O10 Na1 C32 26.60(4) . .
O13 Na1 C32 158.98(8) . .
O9 Na1 Na3 81.19(7) 1_545 .
O14 Na1 Na3 33.82(9) . .
O11 Na1 Na3 135.07(9) . .
O5 Na1 Na3 68.53(7) . .
O2 Na1 Na3 109.92(8) 3_545 .
O10 Na1 Na3 154.30(6) . .
O13 Na1 Na3 46.83(10) . .
C32 Na1 Na3 154.14(9) . .
O9 Na1 Na2 95.47(6) 1_545 .
O14 Na1 Na2 50.64(7) . .
O11 Na1 Na2 151.97(6) . .
O5 Na1 Na2 51.94(6) . .
O2 Na1 Na2 94.46(5) 3_545 .
O10 Na1 Na2 141.59(5) . .
O13 Na1 Na2 37.84(7) . .
C32 Na1 Na2 159.83(6) . .
Na3 Na1 Na2 19.97(7) . .
Na3 Na2 O13 95.34(19) . .
Na3 Na2 O7 78.91(16) . 3_445
O13 Na2 O7 171.48(14) . 3_445
Na3 Na2 O1 68.44(17) . 1_545
O13 Na2 O1 81.76(11) . 1_545
O7 Na2 O1 90.23(8) 3_445 1_545
Na3 Na2 O14 40.49(14) . .
O13 Na2 O14 88.58(11) . .
O7 Na2 O14 90.97(9) 3_445 .
O1 Na2 O14 106.83(10) 1_545 .
Na3 Na2 O5 112.70(16) . .
O13 Na2 O5 78.81(11) . .
O7 Na2 O5 109.14(9) 3_445 .
O1 Na2 O5 160.56(9) 1_545 .
O14 Na2 O5 72.23(8) . .
Na3 Na2 Na1 77.02(12) . .
O13 Na2 Na1 55.15(9) . .
O7 Na2 Na1 128.38(8) 3_445 .
O1 Na2 Na1 121.06(7) 1_545 .
O14 Na2 Na1 43.66(6) . .
O5 Na2 Na1 44.83(4) . .
Na2 Na3 O14 116.01(18) . .
Na2 Na3 O4 143.9(3) . 1_545
O14 Na3 O4 96.12(15) . 1_545
Na2 Na3 O1 84.7(2) . 1_545
O14 Na3 O1 152.10(14) . 1_545
O4 Na3 O1 59.80(8) 1_545 1_545
Na2 Na3 O7 72.61(13) . 3_445
O14 Na3 O7 110.54(17) . 3_445
O4 Na3 O7 112.47(11) 1_545 3_445
O1 Na3 O7 92.88(9) 1_545 3_445
Na2 Na3 O13 56.74(19) . .
O14 Na3 O13 97.44(12) . .
O4 Na3 O13 105.55(14) 1_545 .
O1 Na3 O13 77.87(14) 1_545 .
O7 Na3 O13 128.99(16) 3_445 .
Na2 Na3 B1 115.4(2) . 1_545
O14 Na3 B1 126.09(15) . 1_545
O4 Na3 B1 30.03(6) 1_545 1_545
O1 Na3 B1 30.79(6) 1_545 1_545
O7 Na3 B1 99.12(8) 3_445 1_545
O13 Na3 B1 97.18(14) . 1_545
Na2 Na3 O12 118.53(19) . 3_445
O14 Na3 O12 68.97(14) . 3_445
O4 Na3 O12 87.03(12) 1_545 3_445
O1 Na3 O12 119.17(9) 1_545 3_445
O7 Na3 O12 52.24(8) 3_445 3_445
O13 Na3 O12 162.72(12) . 3_445
B1 Na3 O12 99.51(10) 1_545 3_445
Na2 Na3 B2 98.06(16) . 3_445
O14 Na3 B2 93.46(16) . 3_445
O4 Na3 B2 95.75(11) 1_545 3_445
O1 Na3 B2 102.27(8) 1_545 3_445
O7 Na3 B2 26.36(6) 3_445 3_445
O13 Na3 B2 154.79(13) . 3_445
B1 Na3 B2 94.58(9) 1_545 3_445
O12 Na3 B2 27.06(5) 3_445 3_445
Na2 Na3 Na1 83.01(13) . .
O14 Na3 Na1 43.47(9) . .
O4 Na3 Na1 113.82(8) 1_545 .
O1 Na3 Na1 129.89(13) 1_545 .
O7 Na3 Na1 128.42(10) 3_445 .
O13 Na3 Na1 55.01(8) . .
B1 Na3 Na1 132.46(9) 1_545 .
O12 Na3 Na1 109.32(11) 3_445 .
B2 Na3 Na1 127.48(11) 3_445 .
O4 B1 O1 114.19(16) . .
O4 B1 O6 105.20(14) . .
O1 B1 O6 113.72(16) . .
O4 B1 O3 114.06(16) . .
O1 B1 O3 103.37(14) . .
O6 B1 O3 106.28(15) . .
O4 B1 Na3 56.55(11) . 1_565
O1 B1 Na3 60.40(13) . 1_565
O6 B1 Na3 143.01(13) . 1_565
O3 B1 Na3 110.59(13) . 1_565
O12 B2 O7 113.36(16) . .
O12 B2 O8 114.74(15) . .
O7 B2 O8 105.63(15) . .
O12 B2 O10 103.87(15) . .
O7 B2 O10 113.05(15) . .
O8 B2 O10 106.16(15) . .
O12 B2 Na3 67.86(12) . 3
O7 B2 Na3 49.11(11) . 3
O8 B2 Na3 143.77(14) . 3
O10 B2 Na3 108.01(12) . 3
C7 O1 B1 110.12(14) . .
C7 O1 Na3 120.14(12) . 1_565
B1 O1 Na3 88.81(13) . 1_565
C7 O1 Na2 105.55(11) . 1_565
B1 O1 Na2 115.57(12) . 1_565
Na3 O1 Na2 26.85(9) 1_565 1_565
C8 O2 Na1 113.24(13) . 3_455
C8 O3 B1 110.23(15) . .
B1 O4 C15 110.96(15) . .
B1 O4 Na3 93.42(14) . 1_565
C15 O4 Na3 141.33(13) . 1_565
C16 O5 Na1 149.70(13) . .
C16 O5 Na2 119.03(14) . .
Na1 O5 Na2 83.23(7) . .
C16 O6 B1 109.35(14) . .
C23 O7 B2 109.45(16) . .
C23 O7 Na2 110.17(13) . 3
B2 O7 Na2 131.66(12) . 3
C23 O7 Na3 137.14(14) . 3
B2 O7 Na3 104.52(14) . 3
Na2 O7 Na3 28.47(10) 3 3
C24 O8 B2 109.95(15) . .
C24 O9 Na1 157.82(16) . 1_565
C32 O10 B2 110.01(13) . .
C32 O10 Na1 83.60(10) . .
B2 O10 Na1 165.42(10) . .
C32 O11 Na1 102.22(11) . .
C31 O12 B2 111.40(14) . .
C31 O12 Na3 113.53(12) . 3
B2 O12 Na3 85.08(11) . 3
Na2 O13 Na3 27.93(9) . .
Na2 O13 Na1 87.01(13) . .
Na3 O13 Na1 78.17(12) . .
Na3 O14 Na1 102.72(15) . .
Na3 O14 Na2 23.51(10) . .
Na1 O14 Na2 85.70(9) . .
C6 C1 C2 120.2(3) . .
C6 C1 H1A 119.9 . .
C2 C1 H1A 119.9 . .
C3 C2 C1 121.2(4) . .
C3 C2 H2A 119.4 . .
C1 C2 H2A 119.4 . .
C2 C3 C4 120.1(4) . .
C2 C3 H3A 120.0 . .
C4 C3 H3A 120.0 . .
C3 C4 C5 119.5(3) . .
C3 C4 H4A 120.3 . .
C5 C4 H4A 120.3 . .
C6 C5 C4 120.9(3) . .
C6 C5 H5A 119.5 . .
C4 C5 H5A 119.5 . .
C1 C6 C5 118.1(2) . .
C1 C6 C7 121.53(18) . .
C5 C6 C7 120.4(2) . .
O1 C7 C6 114.19(16) . .
O1 C7 C8 103.61(14) . .
C6 C7 C8 111.54(15) . .
O1 C7 H7A 109.1 . .
C6 C7 H7A 109.1 . .
C8 C7 H7A 109.1 . .
O2 C8 O3 123.71(19) . .
O2 C8 C7 126.13(17) . .
O3 C8 C7 110.15(15) . .
C14 C9 C10 119.29(18) . .
C14 C9 H9A 120.4 . .
C10 C9 H9A 120.4 . .
C11 C10 C9 122.2(2) . .
C11 C10 H10A 118.9 . .
C9 C10 H10A 118.9 . .
C10 C11 C12 119.6(3) . .
C10 C11 H11A 120.2 . .
C12 C11 H11A 120.2 . .
C13 C12 C11 119.1(2) . .
C13 C12 H12A 120.4 . .
C11 C12 H12A 120.4 . .
C12 C13 C14 120.4(2) . .
C12 C13 H13A 119.8 . .
C14 C13 H13A 119.8 . .
C9 C14 C13 119.3(2) . .
C9 C14 C15 120.70(16) . .
C13 C14 C15 119.66(19) . .
O4 C15 C14 114.34(17) . .
O4 C15 C16 103.94(14) . .
C14 C15 C16 109.03(17) . .
O4 C15 H15B 109.8 . .
C14 C15 H15B 109.8 . .
C16 C15 H15B 109.8 . .
O5 C16 O6 123.55(18) . .
O5 C16 C15 126.11(16) . .
O6 C16 C15 110.28(17) . .
C18 C17 C22 121.7(2) . .
C18 C17 H17A 119.2 . .
C22 C17 H17A 119.2 . .
C17 C18 C19 118.4(3) . .
C17 C18 H18A 120.8 . .
C19 C18 H18A 120.8 . .
C20 C19 C18 120.0(3) . .
C20 C19 H19A 120.0 . .
C18 C19 H19A 120.0 . .
C19 C20 C21 120.9(3) . .
C19 C20 H20A 119.5 . .
C21 C20 H20A 119.5 . .
C20 C21 C22 120.2(4) . .
C20 C21 H21A 119.9 . .
C22 C21 H21A 119.9 . .
C17 C22 C21 118.7(2) . .
C17 C22 C23 120.81(17) . .
C21 C22 C23 120.4(2) . .
O7 C23 C24 104.48(15) . .
O7 C23 C22 112.72(16) . .
C24 C23 C22 111.76(19) . .
O7 C23 H23A 109.2 . .
C24 C23 H23A 109.2 . .
C22 C23 H23A 109.2 . .
O9 C24 O8 123.4(2) . .
O9 C24 C23 126.13(18) . .
O8 C24 C23 110.38(17) . .
C26 C25 C30 120.4(3) . .
C26 C25 H25A 119.8 . .
C30 C25 H25A 119.8 . .
C25 C26 C27 118.7(3) . .
C25 C26 H26A 120.7 . .
C27 C26 H26A 120.7 . .
C28 C27 C26 120.9(2) . .
C28 C27 H27A 119.6 . .
C26 C27 H27A 119.6 . .
C27 C28 C29 120.3(3) . .
C27 C28 H28A 119.9 . .
C29 C28 H28A 119.9 . .
C30 C29 C28 120.4(2) . .
C30 C29 H29A 119.8 . .
C28 C29 H29A 119.8 . .
C29 C30 C25 119.29(19) . .
C29 C30 C31 121.22(16) . .
C25 C30 C31 119.49(19) . .
O12 C31 C30 113.78(15) . .
O12 C31 C32 103.59(13) . .
C30 C31 C32 112.94(15) . .
O12 C31 H31A 108.8 . .
C30 C31 H31A 108.8 . .
C32 C31 H31A 108.8 . .
O11 C32 O10 122.76(15) . .
O11 C32 C31 126.99(16) . .
O10 C32 C31 110.25(15) . .
O11 C32 Na1 53.94(9) . .
O10 C32 Na1 69.81(9) . .
C31 C32 Na1 169.86(13) . .

loop_
_geom_bond_atom_site_label_1
_geom_bond_atom_site_label_2
_geom_bond_distance
_geom_bond_site_symmetry_2
Na1 O9 2.336(2) 1_545
Na1 O14 2.399(3) .
Na1 O11 2.4164(15) .
Na1 O5 2.4605(18) .
Na1 O2 2.5184(19) 3_545
Na1 O10 2.7589(18) .
Na1 O13 2.848(3) .
Na1 C32 2.9212(19) .
Na1 Na3 3.402(2) .
Na1 Na2 3.466(2) .
Na2 Na3 1.192(4) .
Na2 O13 2.129(4) .
Na2 O7 2.387(2) 3_445
Na2 O1 2.629(3) 1_545
Na2 O14 2.687(3) .
Na2 O5 2.748(3) .
Na3 O14 1.941(4) .
Na3 O4 2.360(3) 1_545
Na3 O1 2.455(3) 1_545
Na3 O7 2.455(3) 3_445
Na3 O13 2.535(5) .
Na3 B1 2.823(3) 1_545
Na3 O12 2.922(4) 3_445
Na3 B2 3.143(4) 3_445
B1 O4 1.415(2) .
B1 O1 1.445(3) .
B1 O6 1.507(3) .
B1 O3 1.507(2) .
B1 Na3 2.823(3) 1_565
B2 O12 1.435(2) .
B2 O7 1.442(2) .
B2 O8 1.480(3) .
B2 O10 1.511(3) .
B2 Na3 3.143(4) 3
O1 C7 1.407(2) .
O1 Na3 2.455(3) 1_565
O1 Na2 2.629(3) 1_565
O2 C8 1.220(2) .
O2 Na1 2.5184(19) 3_455
O3 C8 1.292(2) .
O4 C15 1.424(2) .
O4 Na3 2.360(3) 1_565
O5 C16 1.222(3) .
O6 C16 1.314(2) .
O7 C23 1.426(3) .
O7 Na2 2.387(2) 3
O7 Na3 2.455(3) 3
O8 C24 1.309(2) .
O9 C24 1.218(3) .
O9 Na1 2.336(2) 1_565
O10 C32 1.316(2) .
O11 C32 1.208(2) .
O12 C31 1.427(2) .
O12 Na3 2.922(4) 3
C1 C6 1.371(4) .
C1 C2 1.382(5) .
C1 H1A 0.9300 .
C2 C3 1.339(5) .
C2 H2A 0.9300 .
C3 C4 1.361(7) .
C3 H3A 0.9300 .
C4 C5 1.389(5) .
C4 H4A 0.9300 .
C5 C6 1.379(3) .
C5 H5A 0.9300 .
C6 C7 1.509(3) .
C7 C8 1.525(3) .
C7 H7A 0.9800 .
C9 C14 1.376(3) .
C9 C10 1.385(3) .
C9 H9A 0.9300 .
C10 C11 1.324(4) .
C10 H10A 0.9300 .
C11 C12 1.408(4) .
C11 H11A 0.9300 .
C12 C13 1.377(5) .
C12 H12A 0.9300 .
C13 C14 1.389(3) .
C13 H13A 0.9300 .
C14 C15 1.511(3) .
C15 C16 1.517(3) .
C15 H15B 0.9800 .
C17 C18 1.370(3) .
C17 C22 1.371(3) .
C17 H17A 0.9300 .
C18 C19 1.409(5) .
C18 H18A 0.9300 .
C19 C20 1.350(7) .
C19 H19A 0.9300 .
C20 C21 1.368(6) .
C20 H20A 0.9300 .
C21 C22 1.387(3) .
C21 H21A 0.9300 .
C22 C23 1.511(3) .
C23 C24 1.511(3) .
C23 H23A 0.9800 .
C25 C26 1.387(4) .
C25 C30 1.394(3) .
C25 H25A 0.9300 .
C26 C27 1.401(5) .
C26 H26A 0.9300 .
C27 C28 1.340(4) .
C27 H27A 0.9300 .
C28 C29 1.400(3) .
C28 H28A 0.9300 .
C29 C30 1.365(3) .
C29 H29A 0.9300 .
C30 C31 1.516(3) .
C31 C32 1.524(2) .
C31 H31A 0.9800 .
